data_4347367
loop_
_publ_author_name
'Cary, Samantha K.'
'Ferrier, Maryline G.'
'Baumbach, Ryan E.'
'Silver, Mark A.'
'Lezama Pacheco, Juan'
'Kozimor, Stosh A.'
'La Pierre, Henry S.'
'Stein, Benjamin W.'
'Arico, Alexandra A.'
'Gray, Danielle L.'
'Albrecht-Schmitt, Thomas E'

_publ_section_title
;
 Monomers, Dimers, and Helices: Complexities of Cerium and Plutonium
 Phenanthrolinecarboxylates.
;
_journal_issue 9
_journal_name_full 'Inorganic chemistry'
_journal_page_first 4373
_journal_page_last 4380
_journal_paper_doi 10.1021/acs.inorgchem.6b00077
_journal_volume 55
_journal_year 2016
_chemical_formula_moiety Pu2(C14H6N2O4)4
_chemical_formula_sum 'C56 H24 N8 O16 Pu2'
_chemical_formula_weight 1542.93
_chemical_melting_point ?
_chemical_name_common 'Pu(IV) 1,10-phenanthroline-2,9-dicarboxylic acid'
_space_group_crystal_system triclinic
_space_group_IT_number 2
_space_group_name_Hall '-P 1'
_space_group_name_H-M_alt 'P -1'
_atom_sites_solution_hydrogens geom
_audit_creation_method SHELXL-2013
_cell_angle_alpha 95.438(2)
_cell_angle_beta 99.372(2)
_cell_angle_gamma 109.9150(10)
_cell_formula_units_Z 1
_cell_length_a 7.7651(7)
_cell_length_b 11.2347(10)
_cell_length_c 14.3242(13)
_cell_measurement_reflns_used 12021
_cell_measurement_temperature 100(2)
_cell_measurement_theta_max 27.451
_cell_measurement_theta_min 2.242
_cell_volume 1143.91(18)
_computing_cell_refinement 'smart saint'
_computing_data_collection smart
_computing_data_reduction SAINT
_computing_molecular_graphics 'SHELXP-2013 (Sheldrick, 2013)'
_computing_publication_material 'SHELXCIF-97 (Sheldrick, 1997)'
_computing_structure_refinement 'SHELXL-2013 (Sheldrick, 2013)'
_computing_structure_solution 'SHELXS-2013 (Sheldrick, 2013)'
_diffrn_ambient_temperature 100(2)
_diffrn_detector_area_resol_mean 0
_diffrn_measured_fraction_theta_full 0.999
_diffrn_measured_fraction_theta_max 0.996
_diffrn_measurement_device_type 'BRUKER apex II'
_diffrn_measurement_method '0.5 wide w/ exposures'
_diffrn_radiation_type MoK\a
_diffrn_radiation_wavelength 0.71073
_diffrn_reflns_av_R_equivalents 0.0429
_diffrn_reflns_av_unetI/netI 0.0576
_diffrn_reflns_Laue_measured_fraction_full 0.999
_diffrn_reflns_Laue_measured_fraction_max 0.996
_diffrn_reflns_limit_h_max 10
_diffrn_reflns_limit_h_min -10
_diffrn_reflns_limit_k_max 14
_diffrn_reflns_limit_k_min -14
_diffrn_reflns_limit_l_max 18
_diffrn_reflns_limit_l_min -17
_diffrn_reflns_number 12021
_diffrn_reflns_point_group_measured_fraction_full 0.999
_diffrn_reflns_point_group_measured_fraction_max 0.996
_diffrn_reflns_theta_full 25.242
_diffrn_reflns_theta_max 27.451
_diffrn_reflns_theta_min 2.242
_diffrn_source 'Imus microfocused'
_exptl_absorpt_coefficient_mu 2.949
_exptl_absorpt_correction_T_max 0.943
_exptl_absorpt_correction_T_min 0.868
_exptl_absorpt_correction_type multi-scan
_exptl_absorpt_process_details SHELTXPREP
_exptl_crystal_colour gold
_exptl_crystal_density_diffrn 2.240
_exptl_crystal_density_meas ?
_exptl_crystal_density_method 'not measured'
_exptl_crystal_description block
_exptl_crystal_F_000 732
_exptl_crystal_size_max 0.05
_exptl_crystal_size_mid 0.04
_exptl_crystal_size_min 0.02
_refine_diff_density_max 1.945
_refine_diff_density_min -1.319
_refine_diff_density_rms 0.214
_refine_ls_extinction_method none
_refine_ls_goodness_of_fit_ref 1.078
_refine_ls_hydrogen_treatment constr
_refine_ls_matrix_type full
_refine_ls_number_parameters 370
_refine_ls_number_reflns 5215
_refine_ls_number_restraints 0
_refine_ls_restrained_S_all 1.078
_refine_ls_R_factor_all 0.0473
_refine_ls_R_factor_gt 0.0356
_refine_ls_shift/su_max 0.001
_refine_ls_shift/su_mean 0.000
_refine_ls_structure_factor_coef Fsqd
_refine_ls_weighting_details 'w=1/[\s^2^(Fo^2^)+(0.0290P)^2^+1.0501P] where P=(Fo^2^+2Fc^2^)/3'
_refine_ls_weighting_scheme calc
_refine_ls_wR_factor_gt 0.0691
_refine_ls_wR_factor_ref 0.0730
_reflns_Friedel_coverage 0.000
_reflns_number_gt 4489
_reflns_number_total 5215
_reflns_threshold_expression 'I > 2\s(I)'
_cod_data_source_file ic6b00077_si_001.cif
_cod_data_source_block s
_cod_depositor_comments
;
The following automatic conversions were performed:

data item '_chemical_melting_point' value 'not measured' was changed
to '?' -- the value is undefined or not given.

data item '_exptl_crystal_density_meas' value 'N/A' was changed to
'?' -- the value is perceived as not measured.

Automatic conversion script
Id: cif_fix_values 6909 2019-04-08 15:41:33Z antanas 
;
_cod_database_code 4347367
_shelx_space_group_comment
;
The symmetry employed for this shelxl refinement is uniquely defined
by the following loop, which should always be used as a source of
symmetry information in preference to the above space-group names.
They are only intended as comments.
;
_shelx_estimated_absorpt_t_min 0.25
_shelx_estimated_absorpt_t_max 0.45
_shelxl_version_number 2013-4

loop_
_space_group_symop_operation_xyz
'x, y, z'
'-x, -y, -z'

loop_
_atom_site_label
_atom_site_type_symbol
_atom_site_fract_x
_atom_site_fract_y
_atom_site_fract_z
_atom_site_U_iso_or_equiv
_atom_site_adp_type
_atom_site_occupancy
_atom_site_site_symmetry_order
_atom_site_calc_flag
_atom_site_refinement_flags_posn
_atom_site_refinement_flags_adp
Pu2 Pu 0.50568(3) 0.76057(2) 0.25234(2) 0.01139(7) Uani 1 1 d . .
O1 O -0.0573(6) 0.5602(5) 0.2975(3) 0.0364(12) Uani 1 1 d . .
O2 O 0.6083(6) 1.1617(4) 0.3606(3) 0.0339(11) Uani 1 1 d . .
O3 O 0.4668(5) 0.5592(3) 0.1922(3) 0.0175(8) Uani 1 1 d . .
O4 O 0.4427(6) 0.3577(4) 0.2039(3) 0.0292(10) Uani 1 1 d . .
O5 O 0.7989(5) 0.8412(3) 0.2254(3) 0.0174(8) Uani 1 1 d . .
O6 O 1.0156(5) 0.9392(4) 0.1446(3) 0.0226(9) Uani 1 1 d . .
O7 O 0.2452(5) 0.6794(3) 0.3118(3) 0.0172(8) Uani 1 1 d . .
O8 O 0.5151(5) 0.9638(3) 0.2783(3) 0.0182(8) Uani 1 1 d . .
N1 N 0.6221(6) 0.6403(4) 0.3696(3) 0.0125(9) Uani 1 1 d . .
N2 N 0.2034(6) 0.7032(4) 0.1339(3) 0.0130(9) Uani 1 1 d . .
N3 N 0.6638(6) 0.8806(4) 0.4182(3) 0.0135(9) Uani 1 1 d . .
N4 N 0.5259(6) 0.8105(4) 0.0875(3) 0.0124(9) Uani 1 1 d . .
C1 C 0.8907(8) 0.8201(6) 0.6463(4) 0.0244(13) Uani 1 1 d . .
H1A H 0.9515 0.8615 0.7101 0.029 Uiso 1 1 calc R U
C2 C 0.0442(9) 0.7249(5) -0.1185(4) 0.0220(13) Uani 1 1 d . .
H2A H -0.0675 0.7043 -0.1655 0.026 Uiso 1 1 calc R U
C3 C 0.0719(7) 0.6238(5) 0.2649(4) 0.0195(12) Uani 1 1 d . .
C4 C 0.7683(7) 1.0756(5) 0.5289(4) 0.0186(12) Uani 1 1 d . .
H4A H 0.7796 1.1629 0.5409 0.022 Uiso 1 1 calc R U
C5 C 0.5971(8) 1.0509(5) 0.3541(4) 0.0216(12) Uani 1 1 d . .
C6 C 0.2038(8) 0.7817(5) -0.1419(4) 0.0209(13) Uani 1 1 d . .
H6A H 0.2048 0.8013 -0.2050 0.025 Uiso 1 1 calc R U
C7 C -0.1384(8) 0.6254(5) 0.0050(4) 0.0212(12) Uani 1 1 d . .
H7A H -0.2557 0.5988 -0.0385 0.025 Uiso 1 1 calc R U
C8 C 0.6465(8) 0.4426(5) 0.4043(4) 0.0197(12) Uani 1 1 d . .
H8A H 0.6181 0.3540 0.3829 0.024 Uiso 1 1 calc R U
C9 C -0.1309(7) 0.5994(5) 0.0972(4) 0.0211(13) Uani 1 1 d . .
H9A H -0.2419 0.5533 0.1175 0.025 Uiso 1 1 calc R U
C10 C 0.7434(7) 0.4989(5) 0.4960(4) 0.0202(12) Uani 1 1 d . .
H10A H 0.7868 0.4502 0.5383 0.024 Uiso 1 1 calc R U
C11 C 0.7333(7) 0.8264(5) 0.4873(4) 0.0168(11) Uani 1 1 d . .
C12 C 0.7120(7) 0.6958(5) 0.4615(4) 0.0176(12) Uani 1 1 d . .
C13 C 0.1961(7) 0.7256(5) 0.0433(4) 0.0145(11) Uani 1 1 d . .
C14 C 0.0287(7) 0.6918(5) -0.0249(4) 0.0160(11) Uani 1 1 d . .
C15 C 0.0446(7) 0.6427(5) 0.1608(4) 0.0152(11) Uani 1 1 d . .
C16 C 0.8376(7) 1.0210(5) 0.6004(4) 0.0204(12) Uani 1 1 d . .
H16A H 0.8950 1.0695 0.6626 0.024 Uiso 1 1 calc R U
C17 C 0.7779(7) 0.6292(5) 0.5270(4) 0.0177(11) Uani 1 1 d . .
C18 C 0.8720(7) 0.7022(6) 0.6215(4) 0.0222(13) Uani 1 1 d . .
H18A H 0.9227 0.6611 0.6677 0.027 Uiso 1 1 calc R U
C19 C 0.3799(8) 0.8158(5) -0.0742(4) 0.0161(11) Uani 1 1 d . .
C20 C 0.8226(7) 0.8911(5) 0.5805(4) 0.0166(11) Uani 1 1 d . .
C21 C 0.5586(7) 0.8763(5) -0.0931(4) 0.0155(11) Uani 1 1 d . .
H21A H 0.5712 0.8994 -0.1544 0.019 Uiso 1 1 calc R U
C22 C 0.6931(7) 0.8670(5) 0.0668(4) 0.0150(11) Uani 1 1 d . .
C23 C 0.5907(7) 0.5183(5) 0.3431(4) 0.0147(11) Uani 1 1 d . .
C24 C 0.6808(7) 1.0024(5) 0.4383(4) 0.0153(11) Uani 1 1 d . .
C25 C 0.4915(7) 0.4687(5) 0.2387(4) 0.0180(12) Uani 1 1 d . .
C26 C 0.3720(7) 0.7865(5) 0.0176(4) 0.0154(11) Uani 1 1 d . .
C27 C 0.8542(7) 0.8861(5) 0.1507(4) 0.0166(11) Uani 1 1 d . .
C32 C 0.7155(7) 0.9020(5) -0.0223(4) 0.0160(11) Uani 1 1 d . .
H32A H 0.8371 0.9430 -0.0342 0.019 Uiso 1 1 calc R U

loop_
_atom_site_aniso_label
_atom_site_aniso_U_11
_atom_site_aniso_U_22
_atom_site_aniso_U_33
_atom_site_aniso_U_23
_atom_site_aniso_U_13
_atom_site_aniso_U_12
Pu2 0.01280(10) 0.01217(11) 0.00789(10) 0.00147(7) 0.00040(6) 0.00374(7)
O1 0.021(2) 0.062(3) 0.024(3) 0.022(2) 0.0073(19) 0.006(2)
O2 0.051(3) 0.016(2) 0.036(3) 0.0047(19) 0.000(2) 0.017(2)
O3 0.0206(19) 0.0165(19) 0.014(2) 0.0012(16) 0.0020(16) 0.0063(16)
O4 0.039(3) 0.015(2) 0.028(3) -0.0050(18) -0.002(2) 0.0092(18)
O5 0.0172(19) 0.024(2) 0.008(2) 0.0055(16) 0.0013(15) 0.0035(16)
O6 0.0147(19) 0.028(2) 0.020(2) 0.0047(17) 0.0018(16) 0.0012(16)
O7 0.0180(19) 0.023(2) 0.011(2) 0.0041(16) 0.0031(15) 0.0080(16)
O8 0.027(2) 0.0140(19) 0.015(2) 0.0020(16) 0.0019(16) 0.0097(16)
N1 0.014(2) 0.011(2) 0.012(2) 0.0024(17) 0.0042(17) 0.0040(17)
N2 0.015(2) 0.018(2) 0.008(2) 0.0020(17) 0.0025(17) 0.0091(18)
N3 0.013(2) 0.015(2) 0.013(2) 0.0025(18) 0.0027(17) 0.0048(17)
N4 0.017(2) 0.009(2) 0.010(2) -0.0016(17) -0.0001(17) 0.0058(17)
C1 0.018(3) 0.045(4) 0.013(3) 0.016(3) 0.001(2) 0.012(3)
C2 0.042(4) 0.025(3) 0.003(3) -0.001(2) -0.001(2) 0.021(3)
C3 0.019(3) 0.023(3) 0.020(3) 0.006(2) 0.006(2) 0.010(2)
C4 0.018(3) 0.017(3) 0.018(3) -0.002(2) 0.001(2) 0.005(2)
C5 0.023(3) 0.019(3) 0.027(3) 0.006(2) 0.008(2) 0.011(2)
C6 0.032(3) 0.022(3) 0.008(3) 0.000(2) -0.008(2) 0.014(3)
C7 0.017(3) 0.023(3) 0.022(3) 0.000(2) -0.002(2) 0.008(2)
C8 0.022(3) 0.015(3) 0.026(3) 0.002(2) 0.010(2) 0.008(2)
C9 0.017(3) 0.022(3) 0.026(3) 0.003(2) 0.008(2) 0.008(2)
C10 0.023(3) 0.024(3) 0.022(3) 0.015(2) 0.010(2) 0.014(2)
C11 0.013(2) 0.023(3) 0.012(3) 0.000(2) 0.004(2) 0.004(2)
C12 0.016(3) 0.022(3) 0.020(3) 0.012(2) 0.010(2) 0.009(2)
C13 0.018(3) 0.013(3) 0.014(3) -0.001(2) 0.001(2) 0.009(2)
C14 0.019(3) 0.020(3) 0.010(3) -0.002(2) -0.001(2) 0.011(2)
C15 0.016(2) 0.017(3) 0.014(3) 0.002(2) 0.002(2) 0.007(2)
C16 0.016(3) 0.027(3) 0.015(3) -0.003(2) 0.004(2) 0.006(2)
C17 0.018(3) 0.020(3) 0.018(3) 0.009(2) 0.008(2) 0.006(2)
C18 0.014(3) 0.046(4) 0.004(3) 0.006(2) 0.003(2) 0.008(3)
C19 0.025(3) 0.013(3) 0.012(3) 0.002(2) 0.005(2) 0.009(2)
C20 0.014(3) 0.020(3) 0.013(3) 0.001(2) 0.002(2) 0.004(2)
C21 0.022(3) 0.015(3) 0.014(3) 0.004(2) 0.005(2) 0.010(2)
C22 0.016(2) 0.013(3) 0.014(3) 0.000(2) 0.002(2) 0.003(2)
C23 0.014(2) 0.015(3) 0.014(3) 0.001(2) 0.003(2) 0.004(2)
C24 0.013(2) 0.012(3) 0.017(3) 0.002(2) 0.001(2) 0.001(2)
C25 0.017(3) 0.016(3) 0.020(3) 0.002(2) 0.006(2) 0.004(2)
C26 0.024(3) 0.009(2) 0.013(3) 0.001(2) 0.004(2) 0.005(2)
C27 0.018(3) 0.011(2) 0.016(3) -0.004(2) -0.001(2) 0.003(2)
C32 0.019(3) 0.013(3) 0.018(3) 0.004(2) 0.008(2) 0.005(2)

loop_
_atom_type_symbol
_atom_type_description
_atom_type_scat_dispersion_real
_atom_type_scat_dispersion_imag
_atom_type_scat_source
C C 0.0033 0.0016 'International Tables Vol C Tables 4.2.6.8 and 6.1.1.4'
H H 0.0000 0.0000 'International Tables Vol C Tables 4.2.6.8 and 6.1.1.4'
N N 0.0061 0.0033 'International Tables Vol C Tables 4.2.6.8 and 6.1.1.4'
O O 0.0106 0.0060 'International Tables Vol C Tables 4.2.6.8 and 6.1.1.4'
Pu Pu -9.4100 4.3056 'International Tables Vol C Tables 4.2.6.8 and 6.1.1.4'

loop_
_geom_angle_atom_site_label_1
_geom_angle_atom_site_label_2
_geom_angle_atom_site_label_3
_geom_angle
O3 Pu2 O8 166.96(13)
O3 Pu2 O7 88.26(13)
O8 Pu2 O7 94.02(13)
O3 Pu2 O5 92.99(13)
O8 Pu2 O5 87.58(14)
O7 Pu2 O5 167.41(12)
O3 Pu2 N4 86.49(13)
O8 Pu2 N4 81.97(13)
O7 Pu2 N4 127.82(13)
O5 Pu2 N4 64.76(13)
O3 Pu2 N1 65.15(13)
O8 Pu2 N1 127.88(14)
O7 Pu2 N1 81.15(13)
O5 Pu2 N1 88.01(13)
N4 Pu2 N1 139.96(13)
O3 Pu2 N2 80.54(13)
O8 Pu2 N2 88.79(14)
O7 Pu2 N2 65.03(13)
O5 Pu2 N2 127.53(14)
N4 Pu2 N2 62.90(14)
N1 Pu2 N2 132.30(14)
O3 Pu2 N3 128.16(14)
O8 Pu2 N3 64.84(14)
O7 Pu2 N3 86.64(13)
O5 Pu2 N3 82.74(13)
N4 Pu2 N3 134.46(13)
N1 Pu2 N3 63.08(13)
N2 Pu2 N3 140.23(13)
C25 O3 Pu2 128.3(3)
C27 O5 Pu2 129.3(3)
C3 O7 Pu2 128.2(3)
C5 O8 Pu2 129.1(4)
C23 N1 C12 118.7(5)
C23 N1 Pu2 119.1(3)
C12 N1 Pu2 122.2(3)
C15 N2 C13 118.9(4)
C15 N2 Pu2 118.4(3)
C13 N2 Pu2 122.7(3)
C24 N3 C11 118.8(5)
C24 N3 Pu2 118.8(3)
C11 N3 Pu2 122.3(3)
C22 N4 C26 117.8(5)
C22 N4 Pu2 119.6(3)
C26 N4 Pu2 122.6(3)
C18 C1 C20 122.2(6)
C18 C1 H1A 118.9
C20 C1 H1A 118.9
C6 C2 C14 123.2(5)
C6 C2 H2A 118.4
C14 C2 H2A 118.4
O1 C3 O7 125.4(5)
O1 C3 C15 121.3(5)
O7 C3 C15 113.3(5)
C16 C4 C24 119.7(5)
C16 C4 H4A 120.1
C24 C4 H4A 120.1
O2 C5 O8 125.5(6)
O2 C5 C24 120.6(5)
O8 C5 C24 113.9(5)
C2 C6 C19 121.6(5)
C2 C6 H6A 119.2
C19 C6 H6A 119.2
C9 C7 C14 120.0(5)
C9 C7 H7A 120.0
C14 C7 H7A 120.0
C10 C8 C23 118.6(5)
C10 C8 H8A 120.7
C23 C8 H8A 120.7
C7 C9 C15 118.7(5)
C7 C9 H9A 120.6
C15 C9 H9A 120.6
C8 C10 C17 119.6(5)
C8 C10 H10A 120.2
C17 C10 H10A 120.2
N3 C11 C20 123.6(5)
N3 C11 C12 116.4(5)
C20 C11 C12 120.0(5)
N1 C12 C17 122.4(5)
N1 C12 C11 115.9(5)
C17 C12 C11 121.7(5)
N2 C13 C14 123.7(5)
N2 C13 C26 116.2(5)
C14 C13 C26 120.1(5)
C13 C14 C7 116.4(5)
C13 C14 C2 116.9(5)
C7 C14 C2 126.7(5)
N2 C15 C9 122.3(5)
N2 C15 C3 113.7(4)
C9 C15 C3 124.1(5)
C4 C16 C20 119.3(5)
C4 C16 H16A 120.3
C20 C16 H16A 120.3
C12 C17 C10 117.5(5)
C12 C17 C18 115.6(5)
C10 C17 C18 126.9(5)
C1 C18 C17 123.5(6)
C1 C18 H18A 118.3
C17 C18 H18A 118.3
C26 C19 C21 117.0(5)
C26 C19 C6 117.3(5)
C21 C19 C6 125.7(5)
C11 C20 C16 116.4(5)
C11 C20 C1 117.1(5)
C16 C20 C1 126.5(5)
C32 C21 C19 119.8(5)
C32 C21 H21A 120.1
C19 C21 H21A 120.1
N4 C22 C32 122.9(5)
N4 C22 C27 112.5(5)
C32 C22 C27 124.5(5)
N1 C23 C8 123.2(5)
N1 C23 C25 113.4(5)
C8 C23 C25 123.4(5)
N3 C24 C4 122.1(5)
N3 C24 C5 113.1(5)
C4 C24 C5 124.8(5)
O4 C25 O3 124.7(5)
O4 C25 C23 122.2(5)
O3 C25 C23 113.1(4)
N4 C26 C19 123.6(5)
N4 C26 C13 115.6(5)
C19 C26 C13 120.8(5)
O6 C27 O5 125.7(5)
O6 C27 C22 120.9(5)
O5 C27 C22 113.4(4)
C21 C32 C22 118.9(5)
C21 C32 H32A 120.5
C22 C32 H32A 120.5

loop_
_geom_bond_atom_site_label_1
_geom_bond_atom_site_label_2
_geom_bond_distance
Pu2 O3 2.243(4)
Pu2 O8 2.252(3)
Pu2 O7 2.259(4)
Pu2 O5 2.259(4)
Pu2 N4 2.496(4)
Pu2 N1 2.497(4)
Pu2 N2 2.504(4)
Pu2 N3 2.507(4)
O1 C3 1.209(7)
O2 C5 1.211(7)
O3 C25 1.316(7)
O4 C25 1.203(6)
O5 C27 1.299(7)
O6 C27 1.212(6)
O7 C3 1.306(6)
O8 C5 1.300(7)
N1 C23 1.314(6)
N1 C12 1.363(7)
N2 C15 1.329(7)
N2 C13 1.341(7)
N3 C24 1.327(6)
N3 C11 1.344(7)
N4 C22 1.332(6)
N4 C26 1.357(7)
C1 C18 1.290(9)
C1 C20 1.439(8)
C1 H1A 0.9500
C2 C6 1.301(8)
C2 C14 1.437(8)
C2 H2A 0.9500
C3 C15 1.516(8)
C4 C16 1.371(8)
C4 C24 1.397(7)
C4 H4A 0.9500
C5 C24 1.513(8)
C6 C19 1.449(7)
C6 H6A 0.9500
C7 C9 1.374(8)
C7 C14 1.417(8)
C7 H7A 0.9500
C8 C10 1.375(8)
C8 C23 1.396(8)
C8 H8A 0.9500
C9 C15 1.409(7)
C9 H9A 0.9500
C10 C17 1.408(8)
C10 H10A 0.9500
C11 C20 1.402(7)
C11 C12 1.424(8)
C12 C17 1.392(8)
C13 C14 1.403(7)
C13 C26 1.429(7)
C16 C20 1.422(8)
C16 H16A 0.9500
C17 C18 1.449(8)
C18 H18A 0.9500
C19 C26 1.393(8)
C19 C21 1.406(7)
C21 C32 1.378(7)
C21 H21A 0.9500
C22 C32 1.392(7)
C22 C27 1.528(7)
C23 C25 1.520(7)
C32 H32A 0.9500
